data_4003663
loop_
_publ_author_name
'Mustonen, Otto H. J.'
'Pughe, Charlotte E.'
'Walker, Helen C.'
'Mutch, Heather M.'
'Stenning, Gavin B. G.'
'Coomer, Fiona C.'
'Cussen, Edmund J.'

_publ_section_title
;
 Diamagnetic d-Orbitals Drive Magnetic Structure Selection in the Double
 Perovskite Ba2MnTeO6
;
_journal_name_full 'Chemistry of Materials'
_journal_paper_doi 10.1021/acs.chemmater.0c02971
_journal_year 2020
_chemical_formula_iupac 'Ba2 Mn Te O6'
_chemical_formula_moiety 'Ba2 Mn1 O6 Te1'
_chemical_formula_sum 'Ba2 Mn O6 Te'
_chemical_formula_weight 553.19
_space_group_IT_number 225
_space_group_name_Hall '-F 4 2 3'
_space_group_name_H-M_alt 'F m -3 m'
_symmetry_cell_setting cubic
_symmetry_space_group_name_Hall '-F 4 2 3'
_symmetry_space_group_name_H-M 'F m -3 m'
_cell_angle_alpha 90.0000
_cell_angle_beta 90.0000
_cell_angle_gamma 90.0000
_cell_formula_units_Z 4
_cell_length_a 8.2066(3)
_cell_length_b 8.2066(3)
_cell_length_c 8.2066(3)
_cell_measurement_temperature 2
_cell_volume 552.70(3)
_computing_structure_refinement FULLPROF
_diffrn_ambient_temperature 2
_diffrn_measurement_device_type GEM
_diffrn_radiation_type 'TOF Neutron Diffraction'
_diffrn_source 'spallation source'
_pd_char_colour green
_pd_meas_2theta_fixed 154.4000
_pd_meas_2theta_range_inc 9.049708
_pd_meas_2theta_range_max 17959.45703
_pd_meas_2theta_range_min 3001.59131
_pd_meas_number_of_points 2816
_pd_proc_ls_background_function Chebyshev
_pd_proc_ls_prof_R_factor 2.3280
_pd_proc_ls_prof_wR_expected 0.8915
_pd_proc_ls_prof_wR_factor 3.0556
_pd_spec_mounting 'Vanadium can'
_refine_ls_goodness_of_fit_all 3.5355
_refine_ls_number_parameters 73
_refine_ls_number_reflns 285
_refine_ls_number_restraints 0
_refine_ls_R_I_factor 2.5121
_cod_data_source_file cm0c02971_si_002.cif
_cod_data_source_block Ba2MnTeO6
_cod_original_formula_sum 'Ba2 Mn1 O6 Te1'
_cod_database_code 4003663
_publcif_datablock.id {44ecaf83-2429-4ff0-a680-78abcfeb1114}

_pd_proc_ls_prof_cr_factor 6.6125
_pd_proc_ls_prof_cwr_factor 6.4698
_pd_proc_ls_prof_cwr_expected 1.8876
_pd_proc_ls_prof_chi2 11.7480
_pd_proc_ls_prof_echi2 11.7480
_publcif_info_exptl_table_max_cols 4
_publcif_info_exptl_table_use_headnotes n
_publcif_funding_html
;
;

loop_
_symmetry_equiv_pos_as_xyz
x,y,z
x,-y,-z
-x,y,-z
-x,-y,z
y,z,x
-y,-z,x
y,-z,-x
-y,z,-x
z,x,y
-z,x,-y
-z,-x,y
z,-x,-y
y,x,z
-y,x,-z
y,-x,-z
-y,-x,z
z,y,x
-z,-y,x
-z,y,-x
z,-y,-x
x,z,y
x,-z,-y
-x,-z,y
-x,z,-y
-x,-y,-z
-x,y,z
x,-y,z
x,y,-z
-y,-z,-x
y,z,-x
-y,z,x
y,-z,x
-z,-x,-y
z,-x,y
z,x,-y
-z,x,y
-y,-x,-z
y,-x,z
-y,x,z
y,x,-z
-z,-y,-x
z,y,-x
z,-y,x
-z,y,x
-x,-z,-y
-x,z,y
x,z,-y
x,-z,y
x+1/2,y+1/2,z
x+1/2,-y+1/2,-z
-x+1/2,y+1/2,-z
-x+1/2,-y+1/2,z
y+1/2,z+1/2,x
-y+1/2,-z+1/2,x
y+1/2,-z+1/2,-x
-y+1/2,z+1/2,-x
z+1/2,x+1/2,y
-z+1/2,x+1/2,-y
-z+1/2,-x+1/2,y
z+1/2,-x+1/2,-y
y+1/2,x+1/2,z
-y+1/2,x+1/2,-z
y+1/2,-x+1/2,-z
-y+1/2,-x+1/2,z
z+1/2,y+1/2,x
-z+1/2,-y+1/2,x
-z+1/2,y+1/2,-x
z+1/2,-y+1/2,-x
x+1/2,z+1/2,y
x+1/2,-z+1/2,-y
-x+1/2,-z+1/2,y
-x+1/2,z+1/2,-y
-x+1/2,-y+1/2,-z
-x+1/2,y+1/2,z
x+1/2,-y+1/2,z
x+1/2,y+1/2,-z
-y+1/2,-z+1/2,-x
y+1/2,z+1/2,-x
-y+1/2,z+1/2,x
y+1/2,-z+1/2,x
-z+1/2,-x+1/2,-y
z+1/2,-x+1/2,y
z+1/2,x+1/2,-y
-z+1/2,x+1/2,y
-y+1/2,-x+1/2,-z
y+1/2,-x+1/2,z
-y+1/2,x+1/2,z
y+1/2,x+1/2,-z
-z+1/2,-y+1/2,-x
z+1/2,y+1/2,-x
z+1/2,-y+1/2,x
-z+1/2,y+1/2,x
-x+1/2,-z+1/2,-y
-x+1/2,z+1/2,y
x+1/2,z+1/2,-y
x+1/2,-z+1/2,y
x+1/2,y,z+1/2
x+1/2,-y,-z+1/2
-x+1/2,y,-z+1/2
-x+1/2,-y,z+1/2
y+1/2,z,x+1/2
-y+1/2,-z,x+1/2
y+1/2,-z,-x+1/2
-y+1/2,z,-x+1/2
z+1/2,x,y+1/2
-z+1/2,x,-y+1/2
-z+1/2,-x,y+1/2
z+1/2,-x,-y+1/2
y+1/2,x,z+1/2
-y+1/2,x,-z+1/2
y+1/2,-x,-z+1/2
-y+1/2,-x,z+1/2
z+1/2,y,x+1/2
-z+1/2,-y,x+1/2
-z+1/2,y,-x+1/2
z+1/2,-y,-x+1/2
x+1/2,z,y+1/2
x+1/2,-z,-y+1/2
-x+1/2,-z,y+1/2
-x+1/2,z,-y+1/2
-x+1/2,-y,-z+1/2
-x+1/2,y,z+1/2
x+1/2,-y,z+1/2
x+1/2,y,-z+1/2
-y+1/2,-z,-x+1/2
y+1/2,z,-x+1/2
-y+1/2,z,x+1/2
y+1/2,-z,x+1/2
-z+1/2,-x,-y+1/2
z+1/2,-x,y+1/2
z+1/2,x,-y+1/2
-z+1/2,x,y+1/2
-y+1/2,-x,-z+1/2
y+1/2,-x,z+1/2
-y+1/2,x,z+1/2
y+1/2,x,-z+1/2
-z+1/2,-y,-x+1/2
z+1/2,y,-x+1/2
z+1/2,-y,x+1/2
-z+1/2,y,x+1/2
-x+1/2,-z,-y+1/2
-x+1/2,z,y+1/2
x+1/2,z,-y+1/2
x+1/2,-z,y+1/2
x,y+1/2,z+1/2
x,-y+1/2,-z+1/2
-x,y+1/2,-z+1/2
-x,-y+1/2,z+1/2
y,z+1/2,x+1/2
-y,-z+1/2,x+1/2
y,-z+1/2,-x+1/2
-y,z+1/2,-x+1/2
z,x+1/2,y+1/2
-z,x+1/2,-y+1/2
-z,-x+1/2,y+1/2
z,-x+1/2,-y+1/2
y,x+1/2,z+1/2
-y,x+1/2,-z+1/2
y,-x+1/2,-z+1/2
-y,-x+1/2,z+1/2
z,y+1/2,x+1/2
-z,-y+1/2,x+1/2
-z,y+1/2,-x+1/2
z,-y+1/2,-x+1/2
x,z+1/2,y+1/2
x,-z+1/2,-y+1/2
-x,-z+1/2,y+1/2
-x,z+1/2,-y+1/2
-x,-y+1/2,-z+1/2
-x,y+1/2,z+1/2
x,-y+1/2,z+1/2
x,y+1/2,-z+1/2
-y,-z+1/2,-x+1/2
y,z+1/2,-x+1/2
-y,z+1/2,x+1/2
y,-z+1/2,x+1/2
-z,-x+1/2,-y+1/2
z,-x+1/2,y+1/2
z,x+1/2,-y+1/2
-z,x+1/2,y+1/2
-y,-x+1/2,-z+1/2
y,-x+1/2,z+1/2
-y,x+1/2,z+1/2
y,x+1/2,-z+1/2
-z,-y+1/2,-x+1/2
z,y+1/2,-x+1/2
z,-y+1/2,x+1/2
-z,y+1/2,x+1/2
-x,-z+1/2,-y+1/2
-x,z+1/2,y+1/2
x,z+1/2,-y+1/2
x,-z+1/2,y+1/2

loop_
_atom_site_label
_atom_site_fract_x
_atom_site_fract_y
_atom_site_fract_z
_atom_site_U_iso_or_equiv
_atom_site_occupancy
_atom_site_adp_type
_atom_site_type_symbol
Ba1 0.25000 0.25000 0.25000 0.0001(4) 1.00000 Uiso Ba
Mn2 0.00000 0.00000 0.00000 0.0000(4) 0.99976 Uiso Mn
Te1 0.50000 0.50000 0.50000 0.0003(3) 0.99976 Uiso Te
O1 0.26455(9) 0.00000 0.00000 0.0022(2) 0.99992 Uiso O

loop_
_atom_type_symbol
_atom_type_scat_length_neutron
_atom_type_scat_source
Ba 0.50700 V.F._Sears_Neutron_News_3_26_(1992)
Mn -0.37300 V.F._Sears_Neutron_News_3_26_(1992)
Te 0.58000 V.F._Sears_Neutron_News_3_26_(1992)
O 0.58030 V.F._Sears_Neutron_News_3_26_(1992)

loop_
_geom_angle_atom_site_label_1
_geom_angle_atom_site_label_2
_geom_angle_atom_site_label_3
_geom_angle
_geom_angle_site_symmetry_1
_geom_angle_site_symmetry_3
_geom_angle_publ_flag
O1 Ba1 O1 63.829(19) 1_555 5_555 ?
O1 Ba1 O1 63.829(19) 1_555 9_555 ?
O1 Ba1 O1 90.0969(19) 1_555 51_555 ?
O1 Ba1 O1 119.944(17) 1_555 53_555 ?
O1 Ba1 O1 56.134(17) 1_555 59_555 ?
O1 Ba1 O1 90.0969(19) 1_555 99_555 ?
O1 Ba1 O1 56.134(17) 1_555 103_555 ?
O1 Ba1 O1 119.944(17) 1_555 105_555 ?
O1 Ba1 O1 175.2868(8) 1_555 145_555 ?
O1 Ba1 O1 119.944(19) 1_555 151_555 ?
O1 Ba1 O1 119.944(19) 1_555 155_555 ?
O1 Ba1 O1 63.829(15) 5_555 9_555 ?
O1 Ba1 O1 119.944(17) 5_555 51_555 ?
O1 Ba1 O1 175.29(3) 5_555 53_555 ?
O1 Ba1 O1 119.94(3) 5_555 59_555 ?
O1 Ba1 O1 56.134(17) 5_555 99_555 ?
O1 Ba1 O1 90.10(3) 5_555 103_555 ?
O1 Ba1 O1 119.94(3) 5_555 105_555 ?
O1 Ba1 O1 119.944(19) 5_555 145_555 ?
O1 Ba1 O1 90.097(15) 5_555 151_555 ?
O1 Ba1 O1 56.134(15) 5_555 155_555 ?
O1 Ba1 O1 56.134(17) 9_555 51_555 ?
O1 Ba1 O1 119.94(3) 9_555 53_555 ?
O1 Ba1 O1 90.10(3) 9_555 59_555 ?
O1 Ba1 O1 119.944(17) 9_555 99_555 ?
O1 Ba1 O1 119.94(3) 9_555 103_555 ?
O1 Ba1 O1 175.29(3) 9_555 105_555 ?
O1 Ba1 O1 119.944(19) 9_555 145_555 ?
O1 Ba1 O1 56.134(15) 9_555 151_555 ?
O1 Ba1 O1 90.097(15) 9_555 155_555 ?
O1 Ba1 O1 63.829(19) 51_555 53_555 ?
O1 Ba1 O1 63.829(19) 51_555 59_555 ?
O1 Ba1 O1 175.2868(8) 51_555 99_555 ?
O1 Ba1 O1 119.944(19) 51_555 103_555 ?
O1 Ba1 O1 119.944(19) 51_555 105_555 ?
O1 Ba1 O1 90.0969(19) 51_555 145_555 ?
O1 Ba1 O1 56.134(17) 51_555 151_555 ?
O1 Ba1 O1 119.944(17) 51_555 155_555 ?
O1 Ba1 O1 63.829(15) 53_555 59_555 ?
O1 Ba1 O1 119.944(19) 53_555 99_555 ?
O1 Ba1 O1 90.097(15) 53_555 103_555 ?
O1 Ba1 O1 56.134(15) 53_555 105_555 ?
O1 Ba1 O1 56.134(17) 53_555 145_555 ?
O1 Ba1 O1 90.10(3) 53_555 151_555 ?
O1 Ba1 O1 119.94(3) 53_555 155_555 ?
O1 Ba1 O1 119.944(19) 59_555 99_555 ?
O1 Ba1 O1 56.134(15) 59_555 103_555 ?
O1 Ba1 O1 90.097(15) 59_555 105_555 ?
O1 Ba1 O1 119.944(17) 59_555 145_555 ?
O1 Ba1 O1 119.94(3) 59_555 151_555 ?
O1 Ba1 O1 175.29(3) 59_555 155_555 ?
O1 Ba1 O1 63.829(19) 99_555 103_555 ?
O1 Ba1 O1 63.829(19) 99_555 105_555 ?
O1 Ba1 O1 90.0969(19) 99_555 145_555 ?
O1 Ba1 O1 119.944(17) 99_555 151_555 ?
O1 Ba1 O1 56.134(17) 99_555 155_555 ?
O1 Ba1 O1 63.829(15) 103_555 105_555 ?
O1 Ba1 O1 119.944(17) 103_555 145_555 ?
O1 Ba1 O1 175.29(3) 103_555 151_555 ?
O1 Ba1 O1 119.94(3) 103_555 155_555 ?
O1 Ba1 O1 56.134(17) 105_555 145_555 ?
O1 Ba1 O1 119.94(3) 105_555 151_555 ?
O1 Ba1 O1 90.10(3) 105_555 155_555 ?
O1 Ba1 O1 63.829(19) 145_555 151_555 ?
O1 Ba1 O1 63.829(19) 145_555 155_555 ?
O1 Ba1 O1 63.829(15) 151_555 155_555 ?
O1 Mn2 O1 180.00(6) 1_555 3_555 ?
O1 Mn2 O1 90.00(3) 1_555 5_555 ?
O1 Mn2 O1 90.00(3) 1_555 7_555 ?
O1 Mn2 O1 90.00(3) 1_555 9_555 ?
O1 Mn2 O1 90.00(3) 1_555 11_555 ?
O1 Mn2 O1 90.00(3) 3_555 5_555 ?
O1 Mn2 O1 90.00(3) 3_555 7_555 ?
O1 Mn2 O1 90.00(3) 3_555 9_555 ?
O1 Mn2 O1 90.00(3) 3_555 11_555 ?
O1 Mn2 O1 180.000 5_555 7_555 ?
O1 Mn2 O1 90.0000 5_555 9_555 ?
O1 Mn2 O1 90.0000 5_555 11_555 ?
O1 Mn2 O1 90.0000 7_555 9_555 ?
O1 Mn2 O1 90.0000 7_555 11_555 ?
O1 Mn2 O1 180.000 9_555 11_555 ?
O1 Te1 O1 180.000 53_555 55_556 ?
O1 Te1 O1 90.0000 53_555 105_555 ?
O1 Te1 O1 90.0000 53_555 107_565 ?
O1 Te1 O1 90.00(4) 53_555 145_555 ?
O1 Te1 O1 90.00(4) 53_555 147_655 ?
O1 Te1 O1 90.0000 55_556 105_555 ?
O1 Te1 O1 90.0000 55_556 107_565 ?
O1 Te1 O1 90.00(4) 55_556 145_555 ?
O1 Te1 O1 90.00(4) 55_556 147_655 ?
O1 Te1 O1 180.000 105_555 107_565 ?
O1 Te1 O1 90.00(4) 105_555 145_555 ?
O1 Te1 O1 90.00(4) 105_555 147_655 ?
O1 Te1 O1 90.00(4) 107_565 145_555 ?
O1 Te1 O1 90.00(4) 107_565 147_655 ?
O1 Te1 O1 180.00(7) 145_555 147_655 ?
Ba1 O1 Ba1 175.2868(8) 1_555 2_555 ?
Ba1 O1 Ba1 89.9031(8) 1_555 27_555 ?
Ba1 O1 Ba1 89.9031(8) 1_555 28_555 ?
Ba1 O1 Mn2 87.643(20) 1_555 1_555 ?
Ba1 O1 Te1 92.36(2) 1_555 145_544 ?
Ba1 O1 O1 121.914(19) 1_555 57_545 ?
Ba1 O1 O1 61.933(19) 1_555 59_555 ?
Ba1 O1 O1 121.914(19) 1_555 101_554 ?
Ba1 O1 O1 61.933(19) 1_555 103_555 ?
Ba1 O1 Ba1 89.9031(8) 2_555 27_555 ?
Ba1 O1 Ba1 89.9031(8) 2_555 28_555 ?
Ba1 O1 Mn2 87.643(20) 2_555 1_555 ?
Ba1 O1 Te1 92.36(2) 2_555 145_544 ?
Ba1 O1 O1 61.933(19) 2_555 57_545 ?
Ba1 O1 O1 121.914(19) 2_555 59_555 ?
Ba1 O1 O1 61.933(19) 2_555 101_554 ?
Ba1 O1 O1 121.914(19) 2_555 103_555 ?
Ba1 O1 Ba1 175.2868(8) 27_555 28_555 ?
Ba1 O1 Mn2 87.643(20) 27_555 1_555 ?
Ba1 O1 Te1 92.36(2) 27_555 145_544 ?
Ba1 O1 O1 61.933(19) 27_555 57_545 ?
Ba1 O1 O1 121.914(19) 27_555 59_555 ?
Ba1 O1 O1 121.914(19) 27_555 101_554 ?
Ba1 O1 O1 61.933(19) 27_555 103_555 ?
Ba1 O1 Mn2 87.643(20) 28_555 1_555 ?
Ba1 O1 Te1 92.36(2) 28_555 145_544 ?
Ba1 O1 O1 121.914(19) 28_555 57_545 ?
Ba1 O1 O1 61.933(19) 28_555 59_555 ?
Ba1 O1 O1 61.933(19) 28_555 101_554 ?
Ba1 O1 O1 121.914(19) 28_555 103_555 ?
Mn2 O1 Te1 180.00(3) 1_555 145_544 ?
Mn2 O1 O1 135.00(4) 1_555 57_545 ?
Mn2 O1 O1 135.00(4) 1_555 59_555 ?
Mn2 O1 O1 135.00(4) 1_555 101_554 ?
Mn2 O1 O1 135.00(4) 1_555 103_555 ?
Te1 O1 O1 45.00(3) 145_544 57_545 ?
Te1 O1 O1 45.00(3) 145_544 59_555 ?
Te1 O1 O1 45.00(3) 145_544 101_554 ?
Te1 O1 O1 45.00(3) 145_544 103_555 ?
O1 O1 O1 90.00(2) 57_545 59_555 ?
O1 O1 O1 60.00(2) 57_545 101_554 ?
O1 O1 O1 60.00(2) 57_545 103_555 ?
O1 O1 O1 60.00(2) 59_555 101_554 ?
O1 O1 O1 60.00(2) 59_555 103_555 ?
O1 O1 O1 90.00(2) 101_554 103_555 ?

loop_
_geom_bond_atom_site_label_1
_geom_bond_atom_site_label_2
_geom_bond_distance
_geom_bond_site_symmetry_2
_geom_bond_publ_flag
Ba1 O1 2.90393(3) 1_555 ?
Ba1 O1 2.9039(5) 5_555 ?
Ba1 O1 2.9039(5) 9_555 ?
Ba1 O1 2.90393(3) 51_555 ?
Ba1 O1 2.9039(5) 53_555 ?
Ba1 O1 2.9039(5) 59_555 ?
Ba1 O1 2.90393(3) 99_555 ?
Ba1 O1 2.9039(5) 103_555 ?
Ba1 O1 2.9039(5) 105_555 ?
Ba1 O1 2.90393(3) 145_555 ?
Ba1 O1 2.9039(5) 151_555 ?
Ba1 O1 2.9039(5) 155_555 ?
Mn2 O1 2.1711(7) 1_555 ?
Mn2 O1 2.1711(7) 3_555 ?
Mn2 O1 2.17106 5_555 ?
Mn2 O1 2.17106 7_555 ?
Mn2 O1 2.17106 9_555 ?
Mn2 O1 2.17106 11_555 ?
Te1 O1 1.93224 53_555 ?
Te1 O1 1.93224 55_556 ?
Te1 O1 1.93224 105_555 ?
Te1 O1 1.93224 107_565 ?
Te1 O1 1.9322(7) 145_555 ?
Te1 O1 1.9322(7) 147_655 ?
O1 Ba1 2.90393(3) 1_555 ?
O1 Ba1 2.90393(3) 2_555 ?
O1 Ba1 2.90393(3) 27_555 ?
O1 Ba1 2.90393(3) 28_555 ?
O1 Mn2 2.1711(7) 1_555 ?
O1 Te1 1.9322(7) 145_544 ?
O1 O1 2.7326(7) 57_545 ?
O1 O1 2.7326(7) 59_555 ?
O1 O1 2.7326(7) 101_554 ?
O1 O1 2.7326(7) 103_555 ?

loop_
_publcif_info_datablock.id
_publcif_info_datablock.publ_exptl
_publcif_info_datablock.publ_geom
_publcif_info_datablock.structure
{c2822960-f852-47f9-a492-110d11888a1b} ? ? ?
{44ecaf83-2429-4ff0-a680-78abcfeb1114} y y y

loop_
_publcif_info_exptl_table_extra_item
?

loop_
_publcif_info_exptl_table_header_item
?

loop_
_publcif_info_tables.block_id
_publcif_info_tables.reference_item
{c2822960-f852-47f9-a492-110d11888a1b} '_publcif_info_datablock.publ_exptl'

loop_
_publcif_info_cif.paper_type
?
